data_7220972
loop_
_publ_author_name
'Zhou, Ting-Ting'
'Xuan, Zhi-Hong'
'Zhang, Da-Shuai'
'Chang, Ze'
'Zhang, Ying-Hui'
'Bu, Xian-He'

_publ_section_title
;
 A unique &#x201C;cage-in-cage&#x201D; metal--organic framework based on
 nested cages from interpenetrated networks
;
_journal_issue 31
_journal_name_full CrystEngComm
_journal_page_first 5884
_journal_paper_doi 10.1039/C5CE01047K
_journal_volume 17
_journal_year 2015
_chemical_formula_sum 'C60 H46 Co3 N6 O14'
_chemical_formula_weight 1251.82
_chemical_name_systematic
; 
 ? 
;
_space_group_IT_number 167
_symmetry_cell_setting trigonal
_symmetry_space_group_name_Hall '-R 3 2"c'
_symmetry_space_group_name_H-M 'R -3 c :H'
_atom_sites_solution_hydrogens geom
_atom_sites_solution_primary direct
_atom_sites_solution_secondary difmap
_audit_creation_method SHELXL-97
_audit_update_record
;
2015-05-28 deposited with the CCDC.
2015-07-01 downloaded from the CCDC.
;
_cell_angle_alpha 90.00
_cell_angle_beta 90.00
_cell_angle_gamma 120.00
_cell_formula_units_Z 18
_cell_length_a 38.012(7)
_cell_length_b 38.012(7)
_cell_length_c 29.603(12)
_cell_measurement_reflns_used 14780
_cell_measurement_temperature 293(2)
_cell_measurement_theta_max 24.8920
_cell_measurement_theta_min 2.1371
_cell_volume 37043(18)
_computing_cell_refinement 'CrystalClear (Rigaku Inc., 2008)'
_computing_data_collection 'CrystalClear (Rigaku Inc., 2008)'
_computing_data_reduction 'CrystalClear (Rigaku Inc., 2008)'
_computing_structure_refinement 'SHELXL-97 (Sheldrick, 1997)'
_computing_structure_solution 'SHELXS-97 (Sheldrick, 1990)'
_diffrn_ambient_temperature 293(2)
_diffrn_detector_area_resol_mean 28.5714
_diffrn_measured_fraction_theta_full 0.996
_diffrn_measured_fraction_theta_max 0.996
_diffrn_measurement_device_type 'Saturn70 (4x4 bin mode)'
_diffrn_measurement_method dtprofit.ref
_diffrn_radiation_monochromator Confocal
_diffrn_radiation_source 'Rotating Anode'
_diffrn_radiation_type MoK\a
_diffrn_radiation_wavelength 0.71073
_diffrn_reflns_av_R_equivalents 0.1264
_diffrn_reflns_av_sigmaI/netI 0.0597
_diffrn_reflns_limit_h_max 45
_diffrn_reflns_limit_h_min -45
_diffrn_reflns_limit_k_max 36
_diffrn_reflns_limit_k_min -44
_diffrn_reflns_limit_l_max 35
_diffrn_reflns_limit_l_min -34
_diffrn_reflns_number 89623
_diffrn_reflns_theta_full 24.98
_diffrn_reflns_theta_max 24.98
_diffrn_reflns_theta_min 1.86
_exptl_absorpt_coefficient_mu 0.647
_exptl_absorpt_correction_T_max 0.919
_exptl_absorpt_correction_T_min 0.870
_exptl_absorpt_correction_type multi-scan
_exptl_crystal_colour pink
_exptl_crystal_density_diffrn 1.010
_exptl_crystal_density_method 'not measured'
_exptl_crystal_description block
_exptl_crystal_F_000 11538
_exptl_crystal_size_max 0.22
_exptl_crystal_size_mid 0.18
_exptl_crystal_size_min 0.13
_platon_squeeze_details
;
;
_refine_diff_density_max 0.656
_refine_diff_density_min -0.554
_refine_diff_density_rms 0.108
_refine_ls_extinction_method none
_refine_ls_goodness_of_fit_ref 1.078
_refine_ls_hydrogen_treatment mixed
_refine_ls_matrix_type full
_refine_ls_number_parameters 377
_refine_ls_number_reflns 7214
_refine_ls_number_restraints 0
_refine_ls_restrained_S_all 1.078
_refine_ls_R_factor_all 0.0898
_refine_ls_R_factor_gt 0.0627
_refine_ls_shift/su_max 0.000
_refine_ls_shift/su_mean 0.000
_refine_ls_structure_factor_coef Fsqd
_refine_ls_weighting_details 'calc w=1/[\s^2^(Fo^2^)+(0.1049P)^2^+0.0000P] where P=(Fo^2^+2Fc^2^)/3'
_refine_ls_weighting_scheme calc
_refine_ls_wR_factor_gt 0.1647
_refine_ls_wR_factor_ref 0.1831
_reflns_number_gt 5541
_reflns_number_total 7214
_reflns_threshold_expression >2sigma(I)
_cod_data_source_file c5ce01047k2.cif
_cod_data_source_block 1
_cod_depositor_comments
;
The following automatic conversions were performed:

'_exptl_absorpt_correction_type' value 'Multi-scan' changed to
'multi-scan' according to
/usr/data/users/saulius/crontab/automatic-downloads/rss-feeds/RSC/lib/dictionaries/cif_core.dic
dictionary named 'cif_core.dic' version 2.4.2 from 2011-04-26.

Automatic conversion script
Id: cif_fix_values 3271 2015-04-21 07:52:19Z andrius 

 Adding full bibliography for 7220972.cif.
;
_cod_original_sg_symbol_H-M 'R -3 c'
_cod_database_code 7220972

loop_
_symmetry_equiv_pos_as_xyz
'x, y, z'
'-y, x-y, z'
'-x+y, -x, z'
'y, x, -z+1/2'
'-x, -x+y, -z+1/2'
'x-y, -y, -z+1/2'
'x+2/3, y+1/3, z+1/3'
'-y+2/3, x-y+1/3, z+1/3'
'-x+y+2/3, -x+1/3, z+1/3'
'y+2/3, x+1/3, -z+5/6'
'-x+2/3, -x+y+1/3, -z+5/6'
'x-y+2/3, -y+1/3, -z+5/6'
'x+1/3, y+2/3, z+2/3'
'-y+1/3, x-y+2/3, z+2/3'
'-x+y+1/3, -x+2/3, z+2/3'
'y+1/3, x+2/3, -z+7/6'
'-x+1/3, -x+y+2/3, -z+7/6'
'x-y+1/3, -y+2/3, -z+7/6'
'-x, -y, -z'
'y, -x+y, -z'
'x-y, x, -z'
'-y, -x, z-1/2'
'x, x-y, z-1/2'
'-x+y, y, z-1/2'
'-x+2/3, -y+1/3, -z+1/3'
'y+2/3, -x+y+1/3, -z+1/3'
'x-y+2/3, x+1/3, -z+1/3'
'-y+2/3, -x+1/3, z-1/6'
'x+2/3, x-y+1/3, z-1/6'
'-x+y+2/3, y+1/3, z-1/6'
'-x+1/3, -y+2/3, -z+2/3'
'y+1/3, -x+y+2/3, -z+2/3'
'x-y+1/3, x+2/3, -z+2/3'
'-y+1/3, -x+2/3, z+1/6'
'x+1/3, x-y+2/3, z+1/6'
'-x+y+1/3, y+2/3, z+1/6'

loop_
_atom_site_label
_atom_site_type_symbol
_atom_site_fract_x
_atom_site_fract_y
_atom_site_fract_z
_atom_site_U_iso_or_equiv
_atom_site_adp_type
_atom_site_occupancy
_atom_site_symmetry_multiplicity
_atom_site_calc_flag
_atom_site_refinement_flags
Co1 Co 0.3333 0.149889(18) -0.0833 0.0317(2) Uani 1 2 d S
Co3 Co 0.233287(15) 0.107416(16) -0.047448(17) 0.03494(18) Uani 1 1 d .
O3 O 0.24285(8) 0.08148(9) 0.01165(9) 0.0511(7) Uani 1 1 d .
O4 O 0.29570(8) 0.13040(8) -0.02285(8) 0.0404(6) Uani 1 1 d .
O7 O 0.23624(10) 0.15601(10) -0.00576(11) 0.0634(9) Uani 1 1 d .
O1 O 0.49771(9) 0.10114(8) 0.24473(10) 0.0536(8) Uani 1 1 d .
O6 O 0.42890(9) 0.24002(9) -0.06780(11) 0.0589(8) Uani 1 1 d .
O5 O 0.36367(9) 0.20459(9) -0.04901(10) 0.0594(9) Uani 1 1 d .
O2 O 0.46199(11) 0.03555(9) 0.22508(11) 0.0668(10) Uani 1 1 d .
N2 N 0.02244(9) 0.04167(10) -0.05715(13) 0.0487(9) Uani 1 1 d .
N1 N 0.16931(10) 0.07812(10) -0.04889(12) 0.0443(8) Uani 1 1 d .
N3 N 0.26866(14) 0.22520(14) 0.00060(17) 0.0819(14) Uani 1 1 d .
C13 C 0.37467(13) 0.12688(14) 0.07630(14) 0.0525(11) Uani 1 1 d .
H13 H 0.4021 0.1463 0.0769 0.063 Uiso 1 1 calc R
C27 C 0.03951(12) 0.01835(11) -0.05707(15) 0.0452(10) Uani 1 1 d .
C24 C 0.08476(11) 0.03903(11) -0.05522(15) 0.0437(10) Uani 1 1 d .
C5 C 0.38709(13) 0.08973(13) 0.13882(14) 0.0471(10) Uani 1 1 d .
C12 C 0.34939(12) 0.13033(13) 0.04462(14) 0.0476(10) Uani 1 1 d .
H12 H 0.3602 0.1516 0.0240 0.057 Uiso 1 1 calc R
C16 C 0.40663(13) 0.26410(12) -0.00755(14) 0.0482(10) Uani 1 1 d .
C2 C 0.44008(13) 0.07859(13) 0.19582(13) 0.0444(10) Uani 1 1 d .
C11 C 0.30805(12) 0.10208(13) 0.04379(13) 0.0443(10) Uani 1 1 d .
C1 C 0.46927(13) 0.07126(13) 0.22390(14) 0.0457(10) Uani 1 1 d .
C23 C 0.10491(12) 0.01742(13) -0.05217(18) 0.0606(13) Uani 1 1 d .
H23 H 0.0904 -0.0108 -0.0520 0.073 Uiso 1 1 calc R
C14 C 0.28071(12) 0.10461(12) 0.00899(12) 0.0391(9) Uani 1 1 d .
C25 C 0.10843(12) 0.08137(12) -0.05512(17) 0.0561(12) Uani 1 1 d .
H25 H 0.0962 0.0973 -0.0572 0.067 Uiso 1 1 calc R
C8 C 0.35937(13) 0.09475(13) 0.10722(14) 0.0481(10) Uani 1 1 d .
C7 C 0.44984(15) 0.11722(14) 0.18163(16) 0.0632(13) Uani 1 1 d .
H7 H 0.4740 0.1397 0.1910 0.076 Uiso 1 1 calc R
C15 C 0.39884(13) 0.23367(12) -0.04432(14) 0.0442(10) Uani 1 1 d .
C26 C 0.14993(13) 0.09921(14) -0.05191(16) 0.0540(12) Uani 1 1 d .
H26 H 0.1653 0.1274 -0.0518 0.065 Uiso 1 1 calc R
C3 C 0.40398(14) 0.04567(14) 0.18165(15) 0.0583(12) Uani 1 1 d .
H3 H 0.3972 0.0196 0.1908 0.070 Uiso 1 1 calc R
C10 C 0.29230(14) 0.07086(15) 0.07533(15) 0.0592(13) Uani 1 1 d .
H10 H 0.2646 0.0521 0.0756 0.071 Uiso 1 1 calc R
C18 C 0.39504(17) 0.27957(16) 0.06739(17) 0.0823(19) Uani 1 1 d .
H18 H 0.3803 0.2711 0.0941 0.099 Uiso 1 1 calc R
C4 C 0.37770(14) 0.05111(14) 0.15393(16) 0.0613(13) Uani 1 1 d .
H4 H 0.3533 0.0286 0.1452 0.074 Uiso 1 1 calc R
C9 C 0.31785(14) 0.06757(16) 0.10643(16) 0.0604(13) Uani 1 1 d .
H9 H 0.3068 0.0465 0.1274 0.073 Uiso 1 1 calc R
C6 C 0.42369(15) 0.12243(14) 0.15358(16) 0.0647(14) Uani 1 1 d .
H6 H 0.4307 0.1485 0.1443 0.078 Uiso 1 1 calc R
C22 C 0.14663(13) 0.03788(13) -0.04937(16) 0.0573(12) Uani 1 1 d .
H22 H 0.1597 0.0227 -0.0477 0.069 Uiso 1 1 calc R
C17 C 0.38543(16) 0.25205(15) 0.03147(16) 0.0725(16) Uani 1 1 d .
H17 H 0.3644 0.2254 0.0346 0.087 Uiso 1 1 calc R
C20 C 0.44590(18) 0.33135(15) 0.02232(16) 0.0783(17) Uani 1 1 d .
H20 H 0.4656 0.3584 0.0182 0.094 Uiso 1 1 calc R
C19 C 0.42620(17) 0.31900(15) 0.06310(16) 0.0674(14) Uani 1 1 d .
C21 C 0.43675(17) 0.30400(14) -0.01255(17) 0.0728(15) Uani 1 1 d .
H21 H 0.4510 0.3126 -0.0396 0.087 Uiso 1 1 calc R
C28 C 0.26615(17) 0.19088(18) -0.01250(19) 0.0727(15) Uani 1 1 d .
H28 H 0.2882 0.1926 -0.0280 0.087 Uiso 1 1 calc R
C30 C 0.3047(2) 0.2655(2) -0.0102(3) 0.146(4) Uani 1 1 d .
H30A H 0.3290 0.2641 -0.0065 0.218 Uiso 1 1 calc R
H30B H 0.3053 0.2857 0.0098 0.218 Uiso 1 1 calc R
H30C H 0.3028 0.2727 -0.0409 0.218 Uiso 1 1 calc R
C29 C 0.2346(3) 0.2246(2) 0.0234(3) 0.147(3) Uani 1 1 d .
H29A H 0.2097 0.2040 0.0101 0.221 Uiso 1 1 calc R
H29B H 0.2365 0.2506 0.0204 0.221 Uiso 1 1 calc R
H29C H 0.2351 0.2186 0.0548 0.221 Uiso 1 1 calc R

loop_
_atom_site_aniso_label
_atom_site_aniso_U_11
_atom_site_aniso_U_22
_atom_site_aniso_U_33
_atom_site_aniso_U_23
_atom_site_aniso_U_13
_atom_site_aniso_U_12
Co1 0.0275(4) 0.0308(3) 0.0355(4) -0.00260(14) -0.0052(3) 0.01376(19)
Co3 0.0275(3) 0.0372(3) 0.0403(3) -0.0011(2) -0.0037(2) 0.0163(2)
O3 0.0353(16) 0.0563(18) 0.0556(17) 0.0123(14) -0.0047(13) 0.0182(15)
O4 0.0392(15) 0.0499(16) 0.0355(14) 0.0046(12) -0.0023(12) 0.0248(14)
O7 0.052(2) 0.055(2) 0.082(2) -0.0132(17) -0.0049(17) 0.0257(18)
O1 0.0460(17) 0.0392(17) 0.0705(19) 0.0012(15) -0.0167(15) 0.0176(15)
O6 0.0417(18) 0.0511(19) 0.069(2) -0.0242(15) 0.0011(15) 0.0121(15)
O5 0.0446(18) 0.0495(18) 0.066(2) -0.0304(16) -0.0030(15) 0.0096(15)
O2 0.087(2) 0.0503(19) 0.082(2) -0.0196(17) -0.0431(19) 0.0488(19)
N2 0.0283(18) 0.0326(18) 0.088(3) 0.0029(18) 0.0013(17) 0.0172(15)
N1 0.0312(18) 0.041(2) 0.062(2) 0.0022(16) -0.0017(16) 0.0185(16)
N3 0.075(3) 0.063(3) 0.120(4) -0.028(3) -0.006(3) 0.043(3)
C13 0.043(2) 0.058(3) 0.057(3) 0.004(2) -0.011(2) 0.025(2)
C27 0.030(2) 0.028(2) 0.077(3) -0.0018(19) -0.001(2) 0.0139(17)
C24 0.0226(19) 0.032(2) 0.076(3) 0.000(2) 0.0022(19) 0.0131(17)
C5 0.045(2) 0.048(3) 0.054(2) -0.003(2) -0.010(2) 0.027(2)
C12 0.043(2) 0.050(3) 0.050(2) 0.004(2) -0.0054(19) 0.023(2)
C16 0.043(2) 0.038(2) 0.053(2) -0.0153(19) -0.005(2) 0.012(2)
C2 0.046(2) 0.046(2) 0.048(2) -0.0074(19) -0.0111(19) 0.029(2)
C11 0.041(2) 0.054(3) 0.045(2) 0.001(2) -0.0045(18) 0.028(2)
C1 0.049(3) 0.049(3) 0.049(2) 0.001(2) -0.004(2) 0.032(2)
C23 0.029(2) 0.033(2) 0.115(4) 0.010(2) 0.009(2) 0.0126(19)
C14 0.038(2) 0.046(2) 0.037(2) -0.0002(18) -0.0012(17) 0.023(2)
C25 0.034(2) 0.034(2) 0.104(4) -0.001(2) -0.003(2) 0.019(2)
C8 0.049(3) 0.050(3) 0.050(2) 0.004(2) -0.009(2) 0.028(2)
C7 0.069(3) 0.044(3) 0.077(3) 0.000(2) -0.030(3) 0.028(2)
C15 0.042(2) 0.035(2) 0.051(2) -0.0087(19) -0.004(2) 0.016(2)
C26 0.034(2) 0.041(2) 0.087(3) -0.002(2) -0.001(2) 0.018(2)
C3 0.058(3) 0.040(2) 0.079(3) 0.005(2) -0.019(2) 0.026(2)
C10 0.045(3) 0.063(3) 0.064(3) 0.025(2) 0.000(2) 0.023(2)
C18 0.078(4) 0.066(3) 0.064(3) -0.033(3) 0.012(3) 0.006(3)
C4 0.052(3) 0.050(3) 0.081(3) -0.004(2) -0.029(2) 0.025(2)
C9 0.047(3) 0.072(3) 0.064(3) 0.024(3) -0.001(2) 0.031(3)
C6 0.071(3) 0.043(3) 0.079(3) 0.010(2) -0.027(3) 0.027(2)
C22 0.034(2) 0.046(3) 0.100(4) 0.007(2) -0.001(2) 0.026(2)
C17 0.066(3) 0.052(3) 0.070(3) -0.029(3) 0.006(3) 0.007(3)
C20 0.093(4) 0.044(3) 0.061(3) -0.024(2) -0.006(3) 0.007(3)
C19 0.082(4) 0.050(3) 0.064(3) -0.028(2) -0.017(3) 0.028(3)
C21 0.082(4) 0.047(3) 0.063(3) -0.014(2) -0.001(3) 0.012(3)
C28 0.062(3) 0.078(4) 0.089(4) -0.026(3) -0.005(3) 0.043(3)
C30 0.095(6) 0.059(4) 0.269(11) -0.002(6) 0.006(6) 0.028(4)
C29 0.151(7) 0.119(6) 0.212(8) -0.010(6) 0.065(7) 0.099(6)

loop_
_atom_type_symbol
_atom_type_description
_atom_type_scat_dispersion_real
_atom_type_scat_dispersion_imag
_atom_type_scat_source
C C 0.0033 0.0016 'International Tables Vol C Tables 4.2.6.8 and 6.1.1.4'
H H 0.0000 0.0000 'International Tables Vol C Tables 4.2.6.8 and 6.1.1.4'
Co Co 0.3494 0.9721 'International Tables Vol C Tables 4.2.6.8 and 6.1.1.4'
N N 0.0061 0.0033 'International Tables Vol C Tables 4.2.6.8 and 6.1.1.4'
O O 0.0106 0.0060 'International Tables Vol C Tables 4.2.6.8 and 6.1.1.4'

loop_
_geom_angle_atom_site_label_1
_geom_angle_atom_site_label_2
_geom_angle_atom_site_label_3
_geom_angle
_geom_angle_site_symmetry_1
_geom_angle_site_symmetry_3
O2 Co1 O2 86.0(2) 14_544 16_544
O2 Co1 O5 170.91(12) 14_544 .
O2 Co1 O5 94.24(14) 16_544 .
O2 Co1 O5 94.24(14) 14_544 11_554
O2 Co1 O5 170.91(12) 16_544 11_554
O5 Co1 O5 86.93(19) . 11_554
O2 Co1 O4 91.18(11) 14_544 11_554
O2 Co1 O4 87.84(11) 16_544 11_554
O5 Co1 O4 97.91(11) . 11_554
O5 Co1 O4 83.07(11) 11_554 11_554
O2 Co1 O4 87.84(11) 14_544 .
O2 Co1 O4 91.18(11) 16_544 .
O5 Co1 O4 83.07(11) . .
O5 Co1 O4 97.91(11) 11_554 .
O4 Co1 O4 178.66(15) 11_554 .
O6 Co3 O1 94.76(14) 11_554 14_544
O6 Co3 N1 91.48(12) 11_554 .
O1 Co3 N1 90.56(12) 14_544 .
O6 Co3 O3 165.38(12) 11_554 .
O1 Co3 O3 92.69(13) 14_544 .
N1 Co3 O3 101.02(12) . .
O6 Co3 O7 83.41(14) 11_554 .
O1 Co3 O7 177.67(13) 14_544 .
N1 Co3 O7 90.92(13) . .
O3 Co3 O7 88.79(13) . .
O6 Co3 O4 105.88(11) 11_554 .
O1 Co3 O4 95.61(11) 14_544 .
N1 Co3 O4 160.96(11) . .
O3 Co3 O4 60.79(10) . .
O7 Co3 O4 83.55(11) . .
O6 Co3 C14 136.19(13) 11_554 .
O1 Co3 C14 94.68(12) 14_544 .
N1 Co3 C14 131.07(13) . .
O3 Co3 C14 30.24(11) . .
O7 Co3 C14 85.70(13) . .
O4 Co3 C14 30.55(11) . .
C14 O3 Co3 91.5(2) . .
C14 O4 Co1 146.8(3) . .
C14 O4 Co3 87.7(2) . .
Co1 O4 Co3 104.90(10) . .
C28 O7 Co3 116.1(3) . .
C1 O1 Co3 126.9(3) . 9
C15 O6 Co3 130.3(3) . 11_554
C15 O5 Co1 139.3(3) . .
C1 O2 Co1 142.4(3) . 9
C27 N2 C27 114.7(4) . 2
C22 N1 C26 117.1(4) . .
C22 N1 Co3 121.4(3) . .
C26 N1 Co3 121.4(3) . .
C28 N3 C29 119.9(5) . .
C28 N3 C30 121.9(5) . .
C29 N3 C30 118.0(5) . .
C12 C13 C8 121.1(4) . .
C12 C13 H13 119.4 . .
C8 C13 H13 119.4 . .
N2 C27 N2 125.3(4) . 3
N2 C27 C24 117.7(3) . .
N2 C27 C24 116.9(3) 3 .
C23 C24 C25 117.2(4) . .
C23 C24 C27 121.8(4) . .
C25 C24 C27 121.0(3) . .
C6 C5 C4 116.9(4) . .
C6 C5 C8 122.5(4) . .
C4 C5 C8 120.6(4) . .
C11 C12 C13 120.3(4) . .
C11 C12 H12 119.8 . .
C13 C12 H12 119.8 . .
C17 C16 C21 119.5(4) . .
C17 C16 C15 120.2(4) . .
C21 C16 C15 120.3(4) . .
C3 C2 C7 119.1(4) . .
C3 C2 C1 119.1(4) . .
C7 C2 C1 121.8(4) . .
C10 C11 C12 119.1(4) . .
C10 C11 C14 120.0(4) . .
C12 C11 C14 120.9(4) . .
O2 C1 O1 126.1(4) . .
O2 C1 C2 115.6(4) . .
O1 C1 C2 118.4(4) . .
C22 C23 C24 119.6(4) . .
C22 C23 H23 120.2 . .
C24 C23 H23 120.2 . .
O3 C14 O4 120.0(3) . .
O3 C14 C11 119.9(3) . .
O4 C14 C11 120.1(3) . .
O3 C14 Co3 58.31(19) . .
O4 C14 Co3 61.71(19) . .
C11 C14 Co3 178.2(3) . .
C26 C25 C24 119.2(4) . .
C26 C25 H25 120.4 . .
C24 C25 H25 120.4 . .
C9 C8 C13 117.4(4) . .
C9 C8 C5 121.9(4) . .
C13 C8 C5 120.7(4) . .
C6 C7 C2 120.1(4) . .
C6 C7 H7 119.9 . .
C2 C7 H7 119.9 . .
O5 C15 O6 125.4(4) . .
O5 C15 C16 118.3(4) . .
O6 C15 C16 116.3(4) . .
N1 C26 C25 123.4(4) . .
N1 C26 H26 118.3 . .
C25 C26 H26 118.3 . .
C2 C3 C4 120.5(4) . .
C2 C3 H3 119.7 . .
C4 C3 H3 119.7 . .
C11 C10 C9 120.0(4) . .
C11 C10 H10 120.0 . .
C9 C10 H10 120.0 . .
C19 C18 C17 120.2(5) . .
C19 C18 H18 119.9 . .
C17 C18 H18 119.9 . .
C3 C4 C5 121.4(4) . .
C3 C4 H4 119.3 . .
C5 C4 H4 119.3 . .
C8 C9 C10 122.0(4) . .
C8 C9 H9 119.0 . .
C10 C9 H9 119.0 . .
C7 C6 C5 121.9(4) . .
C7 C6 H6 119.0 . .
C5 C6 H6 119.0 . .
N1 C22 C23 123.5(4) . .
N1 C22 H22 118.2 . .
C23 C22 H22 118.2 . .
C16 C17 C18 120.4(5) . .
C16 C17 H17 119.8 . .
C18 C17 H17 119.8 . .
C19 C20 C21 120.7(5) . .
C19 C20 H20 119.6 . .
C21 C20 H20 119.6 . .
C20 C19 C18 118.6(4) . .
C20 C19 C19 120.5(5) . 18_554
C18 C19 C19 120.8(6) . 18_554
C16 C21 C20 120.4(5) . .
C16 C21 H21 119.8 . .
C20 C21 H21 119.8 . .
O7 C28 N3 125.2(5) . .
O7 C28 H28 117.4 . .
N3 C28 H28 117.4 . .
N3 C30 H30A 109.5 . .
N3 C30 H30B 109.5 . .
H30A C30 H30B 109.5 . .
N3 C30 H30C 109.5 . .
H30A C30 H30C 109.5 . .
H30B C30 H30C 109.5 . .
N3 C29 H29A 109.5 . .
N3 C29 H29B 109.5 . .
H29A C29 H29B 109.5 . .
N3 C29 H29C 109.5 . .
H29A C29 H29C 109.5 . .
H29B C29 H29C 109.5 . .

loop_
_geom_bond_atom_site_label_1
_geom_bond_atom_site_label_2
_geom_bond_distance
_geom_bond_site_symmetry_2
Co1 O2 2.028(3) 14_544
Co1 O2 2.028(3) 16_544
Co1 O5 2.071(3) .
Co1 O5 2.071(3) 11_554
Co1 O4 2.177(3) 11_554
Co1 O4 2.178(3) .
Co3 O6 2.022(3) 11_554
Co3 O1 2.059(3) 14_544
Co3 N1 2.109(3) .
Co3 O3 2.127(3) .
Co3 O7 2.177(3) .
Co3 O4 2.202(3) .
Co3 C14 2.499(4) .
O3 C14 1.259(5) .
O4 C14 1.271(4) .
O7 C28 1.258(6) .
O1 C1 1.269(5) .
O1 Co3 2.058(3) 9
O6 C15 1.253(5) .
O6 Co3 2.022(3) 11_554
O5 C15 1.245(5) .
O2 C1 1.243(5) .
O2 Co1 2.028(3) 9
N2 C27 1.335(5) .
N2 C27 1.343(5) 2
N1 C22 1.328(5) .
N1 C26 1.336(5) .
N3 C28 1.318(6) .
N3 C29 1.449(8) .
N3 C30 1.492(8) .
C13 C12 1.395(5) .
C13 C8 1.399(6) .
C13 H13 0.9300 .
C27 N2 1.343(5) 3
C27 C24 1.493(5) .
C24 C23 1.378(5) .
C24 C25 1.397(5) .
C5 C6 1.394(6) .
C5 C4 1.399(6) .
C5 C8 1.491(5) .
C12 C11 1.391(6) .
C12 H12 0.9300 .
C16 C17 1.351(6) .
C16 C21 1.377(6) .
C16 C15 1.506(5) .
C2 C3 1.381(6) .
C2 C7 1.387(6) .
C2 C1 1.520(5) .
C11 C10 1.389(6) .
C11 C14 1.500(5) .
C23 C22 1.376(6) .
C23 H23 0.9300 .
C25 C26 1.374(6) .
C25 H25 0.9300 .
C8 C9 1.388(6) .
C7 C6 1.384(6) .
C7 H7 0.9300 .
C26 H26 0.9300 .
C3 C4 1.386(6) .
C3 H3 0.9300 .
C10 C9 1.389(6) .
C10 H10 0.9300 .
C18 C19 1.375(7) .
C18 C17 1.406(6) .
C18 H18 0.9300 .
C4 H4 0.9300 .
C9 H9 0.9300 .
C6 H6 0.9300 .
C22 H22 0.9300 .
C17 H17 0.9300 .
C20 C19 1.374(7) .
C20 C21 1.381(6) .
C20 H20 0.9300 .
C19 C19 1.525(8) 18_554
C21 H21 0.9300 .
C28 H28 0.9300 .
C30 H30A 0.9600 .
C30 H30B 0.9600 .
C30 H30C 0.9600 .
C29 H29A 0.9600 .
C29 H29B 0.9600 .
C29 H29C 0.9600 .

loop_
_geom_torsion_atom_site_label_1
_geom_torsion_atom_site_label_2
_geom_torsion_atom_site_label_3
_geom_torsion_atom_site_label_4
_geom_torsion
_geom_torsion_site_symmetry_1
_geom_torsion_site_symmetry_4
O6 Co3 O3 C14 -25.9(6) 11_554 .
O1 Co3 O3 C14 94.7(2) 14_544 .
N1 Co3 O3 C14 -174.2(2) . .
O7 Co3 O3 C14 -83.5(2) . .
O4 Co3 O3 C14 -0.2(2) . .
O2 Co1 O4 C14 53.8(5) 14_544 .
O2 Co1 O4 C14 -32.2(5) 16_544 .
O5 Co1 O4 C14 -126.3(5) . .
O5 Co1 O4 C14 147.8(5) 11_554 .
O4 Co1 O4 C14 10.8(4) 11_554 .
O2 Co1 O4 Co3 -55.62(14) 14_544 .
O2 Co1 O4 Co3 -141.60(14) 16_544 .
O5 Co1 O4 Co3 124.27(13) . .
O5 Co1 O4 Co3 38.36(14) 11_554 .
O4 Co1 O4 Co3 -98.59(10) 11_554 .
O6 Co3 O4 C14 173.7(2) 11_554 .
O1 Co3 O4 C14 -89.7(2) 14_544 .
N1 Co3 O4 C14 18.6(5) . .
O3 Co3 O4 C14 0.2(2) . .
O7 Co3 O4 C14 92.5(2) . .
O6 Co3 O4 Co1 -37.38(15) 11_554 .
O1 Co3 O4 Co1 59.20(13) 14_544 .
N1 Co3 O4 Co1 167.5(3) . .
O3 Co3 O4 Co1 149.15(16) . .
O7 Co3 O4 Co1 -118.62(14) . .
C14 Co3 O4 Co1 148.9(3) . .
O6 Co3 O7 C28 -54.4(4) 11_554 .
O1 Co3 O7 C28 -16(3) 14_544 .
N1 Co3 O7 C28 -145.7(4) . .
O3 Co3 O7 C28 113.3(4) . .
O4 Co3 O7 C28 52.5(4) . .
C14 Co3 O7 C28 83.1(4) . .
O2 Co1 O5 C15 146.0(8) 14_544 .
O2 Co1 O5 C15 54.6(5) 16_544 .
O5 Co1 O5 C15 -116.3(5) 11_554 .
O4 Co1 O5 C15 -33.8(5) 11_554 .
O4 Co1 O5 C15 145.3(5) . .
O6 Co3 N1 C22 131.1(4) 11_554 .
O1 Co3 N1 C22 36.3(4) 14_544 .
O3 Co3 N1 C22 -56.5(4) . .
O7 Co3 N1 C22 -145.5(4) . .
O4 Co3 N1 C22 -72.8(5) . .
C14 Co3 N1 C22 -60.4(4) . .
O6 Co3 N1 C26 -45.1(4) 11_554 .
O1 Co3 N1 C26 -139.9(4) 14_544 .
O3 Co3 N1 C26 127.3(3) . .
O7 Co3 N1 C26 38.3(4) . .
O4 Co3 N1 C26 111.0(4) . .
C14 Co3 N1 C26 123.4(3) . .
C27 N2 C27 N2 0.3(9) 2 3
C27 N2 C27 C24 -177.5(3) 2 .
N2 C27 C24 C23 175.9(5) . .
N2 C27 C24 C23 -2.1(7) 3 .
N2 C27 C24 C25 -2.1(7) . .
N2 C27 C24 C25 179.8(4) 3 .
C8 C13 C12 C11 1.3(7) . .
C13 C12 C11 C10 0.9(7) . .
C13 C12 C11 C14 -178.0(4) . .
Co1 O2 C1 O1 -4.3(9) 9 .
Co1 O2 C1 C2 177.7(4) 9 .
Co3 O1 C1 O2 0.9(7) 9 .
Co3 O1 C1 C2 178.8(3) 9 .
C3 C2 C1 O2 13.0(6) . .
C7 C2 C1 O2 -162.8(4) . .
C3 C2 C1 O1 -165.1(4) . .
C7 C2 C1 O1 19.0(6) . .
C25 C24 C23 C22 -0.2(8) . .
C27 C24 C23 C22 -178.3(4) . .
Co3 O3 C14 O4 0.4(4) . .
Co3 O3 C14 C11 179.6(3) . .
Co1 O4 C14 O3 -114.6(4) . .
Co3 O4 C14 O3 -0.4(4) . .
Co1 O4 C14 C11 66.2(6) . .
Co3 O4 C14 C11 -179.6(3) . .
Co1 O4 C14 Co3 -114.2(4) . .
C10 C11 C14 O3 8.5(6) . .
C12 C11 C14 O3 -172.5(4) . .
C10 C11 C14 O4 -172.3(4) . .
C12 C11 C14 O4 6.6(6) . .
C10 C11 C14 Co3 20(10) . .
C12 C11 C14 Co3 -161(9) . .
O6 Co3 C14 O3 170.8(2) 11_554 .
O1 Co3 C14 O3 -87.3(2) 14_544 .
N1 Co3 C14 O3 7.5(3) . .
O7 Co3 C14 O3 95.0(2) . .
O4 Co3 C14 O3 179.6(4) . .
O6 Co3 C14 O4 -8.8(3) 11_554 .
O1 Co3 C14 O4 93.1(2) 14_544 .
N1 Co3 C14 O4 -172.1(2) . .
O3 Co3 C14 O4 -179.6(4) . .
O7 Co3 C14 O4 -84.6(2) . .
O6 Co3 C14 C11 159(10) 11_554 .
O1 Co3 C14 C11 -99(10) 14_544 .
N1 Co3 C14 C11 -4(10) . .
O3 Co3 C14 C11 -11(10) . .
O7 Co3 C14 C11 84(10) . .
O4 Co3 C14 C11 168(100) . .
C23 C24 C25 C26 -0.2(7) . .
C27 C24 C25 C26 177.9(4) . .
C12 C13 C8 C9 -2.8(7) . .
C12 C13 C8 C5 175.7(4) . .
C6 C5 C8 C9 -153.6(5) . .
C4 C5 C8 C9 28.4(7) . .
C6 C5 C8 C13 27.9(7) . .
C4 C5 C8 C13 -150.1(5) . .
C3 C2 C7 C6 -0.2(7) . .
C1 C2 C7 C6 175.6(4) . .
Co1 O5 C15 O6 11.1(8) . .
Co1 O5 C15 C16 -168.8(3) . .
Co3 O6 C15 O5 -1.3(7) 11_554 .
Co3 O6 C15 C16 178.6(3) 11_554 .
C17 C16 C15 O5 33.1(7) . .
C21 C16 C15 O5 -150.1(5) . .
C17 C16 C15 O6 -146.8(5) . .
C21 C16 C15 O6 30.0(6) . .
C22 N1 C26 C25 0.4(7) . .
Co3 N1 C26 C25 176.8(4) . .
C24 C25 C26 N1 0.1(8) . .
C7 C2 C3 C4 -0.5(7) . .
C1 C2 C3 C4 -176.4(4) . .
C12 C11 C10 C9 -1.5(7) . .
C14 C11 C10 C9 177.5(4) . .
C2 C3 C4 C5 1.1(8) . .
C6 C5 C4 C3 -1.1(7) . .
C8 C5 C4 C3 177.0(4) . .
C13 C8 C9 C10 2.3(7) . .
C5 C8 C9 C10 -176.3(4) . .
C11 C10 C9 C8 -0.1(8) . .
C2 C7 C6 C5 0.2(8) . .
C4 C5 C6 C7 0.4(7) . .
C8 C5 C6 C7 -177.7(5) . .
C26 N1 C22 C23 -0.9(7) . .
Co3 N1 C22 C23 -177.2(4) . .
C24 C23 C22 N1 0.8(8) . .
C21 C16 C17 C18 -2.5(8) . .
C15 C16 C17 C18 174.4(5) . .
C19 C18 C17 C16 -0.1(9) . .
C21 C20 C19 C18 -4.9(9) . .
C21 C20 C19 C19 171.0(5) . 18_554
C17 C18 C19 C20 3.8(9) . .
C17 C18 C19 C19 -172.1(5) . 18_554
C17 C16 C21 C20 1.4(8) . .
C15 C16 C21 C20 -175.4(5) . .
C19 C20 C21 C16 2.3(9) . .
Co3 O7 C28 N3 162.7(5) . .
C29 N3 C28 O7 -2.2(10) . .
C30 N3 C28 O7 -177.7(6) . .

loop_
_platon_squeeze_void_nr
_platon_squeeze_void_average_x
_platon_squeeze_void_average_y
_platon_squeeze_void_average_z
_platon_squeeze_void_volume
_platon_squeeze_void_count_electrons
_platon_squeeze_void_content
1 -0.025 -0.035 0.229 14561 2645 ' '
